data_4022625
loop_
_publ_author_name
'Elizabeth Malamidou-Xenikaki'
'Spyros Spyroudis'
'Maria Tsanakopoulou'
'Harald Krautscheid'

_publ_section_title
;
 Reactivity of Indanedioneketene Dimer with Amines
;
_journal_name_full 'Journal of Organic Chemistry'
_journal_page_first 502
_journal_page_last 508
_journal_paper_doi 10.1021/jo061879p
_journal_volume 72
_journal_year 2007
_chemical_formula_sum 'C24 H20 N2 O2'
_chemical_formula_weight 368.42
_chemical_name_systematic
; 
 ? 
;
_space_group_IT_number 2
_symmetry_cell_setting triclinic
_symmetry_space_group_name_Hall '-P 1'
_symmetry_space_group_name_H-M 'P -1'
_atom_sites_solution_hydrogens geom
_atom_sites_solution_primary direct
_atom_sites_solution_secondary difmap
_audit_creation_method SHELXL-97
_cell_angle_alpha 81.598(8)
_cell_angle_beta 81.180(8)
_cell_angle_gamma 69.988(8)
_cell_formula_units_Z 2
_cell_length_a 7.0996(8)
_cell_length_b 10.1818(11)
_cell_length_c 13.5661(14)
_cell_measurement_reflns_used 11788
_cell_measurement_temperature 180(2)
_cell_measurement_theta_max 30
_cell_measurement_theta_min 5
_cell_volume 905.9(2)
_computing_cell_refinement 'STOE X-AREA'
_computing_data_collection 'STOE X-AREA'
_computing_data_reduction 'STOE X-AREA'
_computing_molecular_graphics 'DIAMOND2 (Brandenburg, 1998)'
_computing_structure_refinement 'SHELXL-97 (Sheldrick, 1997)'
_computing_structure_solution 'SHELXS-97 (Sheldrick, 1990)'
_diffrn_ambient_temperature 180(2)
_diffrn_measured_fraction_theta_full 0.988
_diffrn_measured_fraction_theta_max 0.988
_diffrn_measurement_device_type 'STOE IPDS-2T'
_diffrn_measurement_method 'omega scans'
_diffrn_radiation_monochromator graphite
_diffrn_radiation_source 'fine-focus sealed tube'
_diffrn_radiation_type MoK\a
_diffrn_radiation_wavelength 0.71073
_diffrn_reflns_av_R_equivalents 0.0877
_diffrn_reflns_av_sigmaI/netI 0.0624
_diffrn_reflns_limit_h_max 8
_diffrn_reflns_limit_h_min -8
_diffrn_reflns_limit_k_max 12
_diffrn_reflns_limit_k_min -12
_diffrn_reflns_limit_l_max 16
_diffrn_reflns_limit_l_min -16
_diffrn_reflns_number 9657
_diffrn_reflns_theta_full 26.00
_diffrn_reflns_theta_max 26.00
_diffrn_reflns_theta_min 5.06
_diffrn_standards_number 0
_exptl_absorpt_coefficient_mu 0.087
_exptl_absorpt_correction_T_max 0.9897
_exptl_absorpt_correction_T_min 0.9745
_exptl_absorpt_correction_type none
_exptl_crystal_colour orange
_exptl_crystal_density_diffrn 1.351
_exptl_crystal_density_method 'not measured'
_exptl_crystal_description fragment
_exptl_crystal_F_000 388
_exptl_crystal_size_max 0.30
_exptl_crystal_size_mid 0.20
_exptl_crystal_size_min 0.12
_refine_diff_density_max 0.272
_refine_diff_density_min -0.213
_refine_diff_density_rms 0.047
_refine_ls_extinction_method none
_refine_ls_goodness_of_fit_ref 1.031
_refine_ls_hydrogen_treatment mixed
_refine_ls_matrix_type full
_refine_ls_number_parameters 263
_refine_ls_number_reflns 3527
_refine_ls_number_restraints 0
_refine_ls_restrained_S_all 1.031
_refine_ls_R_factor_all 0.0571
_refine_ls_R_factor_gt 0.0469
_refine_ls_shift/su_max 0.001
_refine_ls_shift/su_mean 0.000
_refine_ls_structure_factor_coef Fsqd
_refine_ls_weighting_details 'calc w=1/[\s^2^(Fo^2^)+(0.0727P)^2^+0.1319P] where P=(Fo^2^+2Fc^2^)/3'
_refine_ls_weighting_scheme calc
_refine_ls_wR_factor_gt 0.1227
_refine_ls_wR_factor_ref 0.1294
_reflns_number_gt 2971
_reflns_number_total 3527
_reflns_threshold_expression >2sigma(I)
_cod_data_source_file jo061879psi20060912_033152.cif
_cod_data_source_block zeus6
_cod_database_code 4022625

loop_
_symmetry_equiv_pos_as_xyz
'x, y, z'
'-x, -y, -z'

loop_
_atom_site_label
_atom_site_type_symbol
_atom_site_fract_x
_atom_site_fract_y
_atom_site_fract_z
_atom_site_U_iso_or_equiv
_atom_site_adp_type
_atom_site_occupancy
_atom_site_symmetry_multiplicity
_atom_site_calc_flag
_atom_site_refinement_flags
O1 O 0.20735(17) 1.09721(12) -0.12867(8) 0.0297(3) Uani 1 1 d .
O2 O 0.51475(17) 0.69766(12) 0.03039(8) 0.0312(3) Uani 1 1 d .
N1 N 0.31808(19) 0.83713(14) 0.18831(9) 0.0247(3) Uani 1 1 d .
H1 H 0.410(4) 0.761(3) 0.1608(19) 0.060(7) Uiso 1 1 d .
N2 N 0.45582(18) 0.81396(14) -0.12649(9) 0.0239(3) Uani 1 1 d .
H2 H 0.385(3) 0.904(2) -0.1545(14) 0.028(4) Uiso 1 1 d .
C1 C 0.2017(2) 1.06677(15) -0.03671(11) 0.0229(3) Uani 1 1 d .
C2 C 0.3000(2) 0.93359(15) 0.01742(10) 0.0221(3) Uani 1 1 d .
C3 C 0.2461(2) 0.94459(15) 0.12025(10) 0.0214(3) Uani 1 1 d .
C4 C 0.1117(2) 1.09090(15) 0.13590(11) 0.0216(3) Uani 1 1 d .
C5 C 0.0248(2) 1.16155(16) 0.22036(11) 0.0252(3) Uani 1 1 d .
H5 H 0.0441 1.1147 0.2858 0.030 Uiso 1 1 calc R
C6 C -0.0919(2) 1.30353(16) 0.20657(12) 0.0283(3) Uani 1 1 d .
H6 H -0.1544 1.3525 0.2637 0.034 Uiso 1 1 calc R
C7 C -0.1188(2) 1.37448(16) 0.11219(12) 0.0293(3) Uani 1 1 d .
H7 H -0.2003 1.4705 0.1051 0.035 Uiso 1 1 calc R
C8 C -0.0256(2) 1.30468(16) 0.02702(11) 0.0268(3) Uani 1 1 d .
H8 H -0.0394 1.3528 -0.0383 0.032 Uiso 1 1 calc R
C9 C 0.0865(2) 1.16432(16) 0.04047(11) 0.0226(3) Uani 1 1 d .
C10 C 0.4319(2) 0.80489(16) -0.02441(11) 0.0228(3) Uani 1 1 d .
C11 C 0.5749(2) 0.71151(16) -0.19069(11) 0.0233(3) Uani 1 1 d .
C12 C 0.6643(2) 0.57127(16) -0.15537(11) 0.0278(3) Uani 1 1 d .
H12 H 0.6441 0.5410 -0.0861 0.033 Uiso 1 1 calc R
C13 C 0.7836(2) 0.47562(17) -0.22208(12) 0.0305(3) Uani 1 1 d .
H13 H 0.8462 0.3804 -0.1977 0.037 Uiso 1 1 calc R
C14 C 0.8116(2) 0.51777(18) -0.32335(12) 0.0309(4) Uani 1 1 d .
H14 H 0.8933 0.4523 -0.3685 0.037 Uiso 1 1 calc R
C15 C 0.7192(2) 0.65658(18) -0.35793(11) 0.0283(3) Uani 1 1 d .
H15 H 0.7372 0.6852 -0.4276 0.034 Uiso 1 1 calc R
C16 C 0.6000(2) 0.75584(16) -0.29331(11) 0.0248(3) Uani 1 1 d .
C17 C 0.5019(3) 0.90559(18) -0.33427(12) 0.0347(4) Uani 1 1 d .
H17A H 0.5426 0.9167 -0.4065 0.052 Uiso 1 1 calc R
H17B H 0.5441 0.9683 -0.3008 0.052 Uiso 1 1 calc R
H17C H 0.3549 0.9294 -0.3221 0.052 Uiso 1 1 calc R
C18 C 0.2553(2) 0.81823(15) 0.29248(10) 0.0233(3) Uani 1 1 d .
C19 C 0.0516(2) 0.86255(16) 0.32785(11) 0.0284(3) Uani 1 1 d .
H19 H -0.0463 0.9072 0.2824 0.034 Uiso 1 1 calc R
C20 C -0.0090(3) 0.84163(18) 0.42930(13) 0.0353(4) Uani 1 1 d .
H20 H -0.1479 0.8749 0.4539 0.042 Uiso 1 1 calc R
C21 C 0.1336(3) 0.7721(2) 0.49457(12) 0.0391(4) Uani 1 1 d .
H21 H 0.0930 0.7588 0.5643 0.047 Uiso 1 1 calc R
C22 C 0.3358(3) 0.72175(19) 0.45818(12) 0.0359(4) Uani 1 1 d .
H22 H 0.4319 0.6715 0.5035 0.043 Uiso 1 1 calc R
C23 C 0.4018(2) 0.74311(16) 0.35655(12) 0.0283(3) Uani 1 1 d .
C24 C 0.6201(3) 0.6832(2) 0.31650(15) 0.0428(4) Uani 1 1 d .
H24A H 0.7010 0.6411 0.3725 0.064 Uiso 1 1 calc R
H24B H 0.6659 0.7583 0.2785 0.064 Uiso 1 1 calc R
H24C H 0.6356 0.6112 0.2724 0.064 Uiso 1 1 calc R

loop_
_atom_site_aniso_label
_atom_site_aniso_U_11
_atom_site_aniso_U_22
_atom_site_aniso_U_33
_atom_site_aniso_U_23
_atom_site_aniso_U_13
_atom_site_aniso_U_12
O1 0.0377(6) 0.0313(6) 0.0176(5) -0.0024(4) -0.0004(4) -0.0093(5)
O2 0.0360(6) 0.0289(6) 0.0203(5) -0.0036(4) 0.0004(4) -0.0011(5)
N1 0.0270(6) 0.0245(6) 0.0173(6) -0.0041(5) 0.0017(5) -0.0027(5)
N2 0.0264(6) 0.0239(6) 0.0178(6) -0.0050(5) 0.0021(5) -0.0042(5)
C1 0.0243(7) 0.0262(7) 0.0193(7) -0.0030(6) -0.0006(5) -0.0102(6)
C2 0.0224(7) 0.0260(7) 0.0181(7) -0.0046(5) 0.0008(5) -0.0087(6)
C3 0.0205(6) 0.0258(7) 0.0187(7) -0.0044(5) -0.0003(5) -0.0086(5)
C4 0.0211(6) 0.0240(7) 0.0207(7) -0.0047(5) -0.0009(5) -0.0083(6)
C5 0.0288(7) 0.0269(7) 0.0201(7) -0.0060(6) -0.0014(6) -0.0082(6)
C6 0.0303(8) 0.0280(8) 0.0266(8) -0.0108(6) 0.0012(6) -0.0080(6)
C7 0.0308(8) 0.0233(7) 0.0327(8) -0.0062(6) -0.0029(6) -0.0063(6)
C8 0.0296(7) 0.0255(7) 0.0238(7) -0.0013(6) -0.0032(6) -0.0078(6)
C9 0.0232(7) 0.0266(7) 0.0197(7) -0.0042(6) -0.0013(5) -0.0099(6)
C10 0.0217(7) 0.0269(7) 0.0190(7) -0.0045(5) 0.0020(5) -0.0080(6)
C11 0.0221(7) 0.0268(7) 0.0215(7) -0.0083(6) 0.0013(5) -0.0078(6)
C12 0.0336(8) 0.0282(8) 0.0218(7) -0.0058(6) -0.0008(6) -0.0099(6)
C13 0.0360(8) 0.0248(8) 0.0299(8) -0.0085(6) -0.0039(6) -0.0064(6)
C14 0.0325(8) 0.0332(8) 0.0274(8) -0.0152(6) 0.0019(6) -0.0084(7)
C15 0.0295(7) 0.0362(8) 0.0195(7) -0.0083(6) 0.0014(6) -0.0109(6)
C16 0.0231(7) 0.0294(8) 0.0221(7) -0.0063(6) 0.0003(6) -0.0086(6)
C17 0.0395(9) 0.0338(9) 0.0220(7) -0.0017(6) 0.0031(6) -0.0038(7)
C18 0.0305(7) 0.0225(7) 0.0167(7) -0.0042(5) 0.0002(6) -0.0089(6)
C19 0.0318(8) 0.0268(8) 0.0223(7) -0.0028(6) 0.0007(6) -0.0056(6)
C20 0.0386(9) 0.0342(9) 0.0256(8) -0.0067(6) 0.0095(6) -0.0064(7)
C21 0.0568(11) 0.0420(10) 0.0164(7) -0.0048(7) 0.0026(7) -0.0153(8)
C22 0.0469(10) 0.0402(9) 0.0221(8) 0.0002(7) -0.0115(7) -0.0140(8)
C23 0.0336(8) 0.0272(8) 0.0249(8) -0.0023(6) -0.0063(6) -0.0098(6)
C24 0.0312(9) 0.0491(11) 0.0405(10) 0.0057(8) -0.0066(7) -0.0064(8)

loop_
_atom_type_symbol
_atom_type_description
_atom_type_scat_dispersion_real
_atom_type_scat_dispersion_imag
_atom_type_scat_source
C C 0.0033 0.0016 'International Tables Vol C Tables 4.2.6.8 and 6.1.1.4'
H H 0.0000 0.0000 'International Tables Vol C Tables 4.2.6.8 and 6.1.1.4'
N N 0.0061 0.0033 'International Tables Vol C Tables 4.2.6.8 and 6.1.1.4'
O O 0.0106 0.0060 'International Tables Vol C Tables 4.2.6.8 and 6.1.1.4'

loop_
_geom_angle_atom_site_label_1
_geom_angle_atom_site_label_2
_geom_angle_atom_site_label_3
_geom_angle
C3 N1 C18 129.96(13)
C10 N2 C11 129.18(13)
O1 C1 C2 128.04(14)
O1 C1 C9 125.47(13)
C2 C1 C9 106.49(12)
C3 C2 C1 108.82(13)
C3 C2 C10 123.66(13)
C1 C2 C10 127.51(13)
N1 C3 C2 121.69(13)
N1 C3 C4 129.06(13)
C2 C3 C4 109.19(12)
C5 C4 C9 119.44(14)
C5 C4 C3 133.84(14)
C9 C4 C3 106.63(12)
C4 C5 C6 118.29(14)
C7 C6 C5 121.85(14)
C6 C7 C8 119.91(15)
C9 C8 C7 118.26(14)
C8 C9 C4 122.19(14)
C8 C9 C1 128.96(14)
C4 C9 C1 108.84(13)
O2 C10 N2 124.08(14)
O2 C10 C2 121.53(13)
N2 C10 C2 114.39(13)
C12 C11 C16 120.32(14)
C12 C11 N2 122.37(14)
C16 C11 N2 117.31(13)
C13 C12 C11 119.74(14)
C14 C13 C12 120.72(15)
C13 C14 C15 119.10(14)
C14 C15 C16 121.88(15)
C15 C16 C11 118.23(14)
C15 C16 C17 120.06(14)
C11 C16 C17 121.71(14)
C19 C18 C23 121.14(14)
C19 C18 N1 120.29(13)
C23 C18 N1 118.32(14)
C20 C19 C18 120.06(14)
C21 C20 C19 119.73(16)
C20 C21 C22 119.95(15)
C21 C22 C23 121.63(15)
C22 C23 C18 117.33(15)
C22 C23 C24 121.55(15)
C18 C23 C24 121.07(15)

loop_
_geom_bond_atom_site_label_1
_geom_bond_atom_site_label_2
_geom_bond_distance
O1 C1 1.2386(18)
O2 C10 1.2443(19)
N1 C3 1.3333(19)
N1 C18 1.4209(18)
N2 C10 1.3624(18)
N2 C11 1.4133(19)
C1 C2 1.443(2)
C1 C9 1.496(2)
C2 C3 1.3992(19)
C2 C10 1.460(2)
C3 C4 1.494(2)
C4 C5 1.390(2)
C4 C9 1.401(2)
C5 C6 1.400(2)
C6 C7 1.381(2)
C7 C8 1.401(2)
C8 C9 1.378(2)
C11 C12 1.394(2)
C11 C16 1.403(2)
C12 C13 1.394(2)
C13 C14 1.383(2)
C14 C15 1.384(2)
C15 C16 1.397(2)
C16 C17 1.504(2)
C18 C19 1.389(2)
C18 C23 1.400(2)
C19 C20 1.386(2)
C20 C21 1.382(3)
C21 C22 1.386(3)
C22 C23 1.397(2)
C23 C24 1.503(2)

loop_
_cod_related_entry_id
_cod_related_entry_database
_cod_related_entry_code
1 ChemSpider 17261457
